data_1566655
loop_
_publ_author_name
'Gasser, T. M.'
'Thoeny, A. V.'
'Fortes, A. D.'
'Loerting, T.'

_publ_section_title
;
 Structural characterization of ice XIX as the second polymorph related to
 ice VI
;
_journal_name_full 'Nature Communications'
_journal_page_first 1128
_journal_volume 12
_journal_year 2021
_chemical_formula_sum 'D2 O'
_chemical_name_common 'ice XIX'
_space_group_IT_number 81
_space_group_name_Hall 'P -4'
_space_group_name_H-M_alt 'P -4'
_cell_angle_alpha 90.000000
_cell_angle_beta 90.000000
_cell_angle_gamma 90.000000
_cell_formula_units_Z 20
_cell_length_a 8.834721(33)
_cell_length_b 8.834721(33)
_cell_length_c 5.75542(5)
_cell_volume 449.224(5)
_cod_data_source_file iceXIX_Gasser2021P-4_mod.cif
_cod_data_source_block iceXIX_Gasser2021
_cod_original_cell_volume 449.224(4)
_cod_original_formula_sum 'D2 O1'
_cod_database_code 1566655

loop_
_space_group_symop_operation_xyz
'x, y, z'
'-x, -y, z'
'y, -x, -z'
'-y, x, -z'

loop_
_atom_site_label
_atom_site_occupancy
_atom_site_fract_x
_atom_site_fract_y
_atom_site_fract_z
_atom_site_adp_type
_atom_site_U_iso_or_equiv
_atom_site_type_symbol
O1 1.0 0.000000 0.000000 0.500000 Uiso 0.008070 O
O2 1.0 0.500000 0.500000 0.500000 Uiso 0.008070 O
O3 1.0 0.000000 0.500000 -0.0023(5) Uiso 0.008070 O
O4 1.0 0.1399(3) 0.1411(3) 0.1295(5) Uiso 0.008070 O
O5 1.0 0.1385(3) 0.3566(3) 0.6114(4) Uiso 0.008070 O
O6 1.0 0.3619(3) 0.3608(3) 0.1239(5) Uiso 0.008070 O
O7 1.0 0.3599(3) 0.1398(3) 0.6233(4) Uiso 0.008070 O
D11 0.5000 0.0582(3) 0.0544(4) 0.3957(3) Uiso 0.023800 D
D21 0.5000 0.4450(4) 0.4430(4) 0.3950(3) Uiso 0.023800 D
D31 0.253(2) 0.0610(5) 0.4383(5) 0.9079(8) Uiso 0.023800 D
D32 0.747(2) -0.0587(5) 0.4438(5) 0.0989(5) Uiso 0.023800 D
D41 0.5000 0.2174(5) 0.2123(5) 0.135(3) Uiso 0.023800 D
D42 0.723(8) 0.1709(8) 0.0547(4) 0.0509(9) Uiso 0.023800 D
D43 0.5000 0.1029(9) 0.1036(9) 0.2683(7) Uiso 0.023800 D
D44 0.277(8) 0.0556(5) 0.1717(13) 0.0461(13) Uiso 0.023800 D
D51 0.343(4) 0.2117(6) 0.2812(6) 0.615(3) Uiso 0.023800 D
D52 0.299(4) 0.0553(5) 0.3412(18) 0.5161(10) Uiso 0.023800 D
D53 0.747(2) 0.1045(8) 0.3930(7) 0.7530(7) Uiso 0.023800 D
D54 0.614(3) 0.1606(10) 0.4415(4) 0.5223(8) Uiso 0.023800 D
D61 0.5000 0.2849(5) 0.2892(5) 0.132(3) Uiso 0.023800 D
D62 0.785(7) 0.3319(8) 0.4474(4) 0.0446(9) Uiso 0.023800 D
D63 0.5000 0.3973(9) 0.3940(10) 0.2664(7) Uiso 0.023800 D
D64 0.215(7) 0.4451(6) 0.3224(11) 0.0460(14) Uiso 0.023800 D
D71 0.657(4) 0.2893(5) 0.2181(5) 0.6206(14) Uiso 0.023800 D
D72 0.386(3) 0.4501(5) 0.1609(14) 0.5474(13) Uiso 0.023800 D
D73 0.253(2) 0.3929(13) 0.1058(13) 0.7666(7) Uiso 0.023800 D
D74 0.701(4) 0.3396(10) 0.0515(4) 0.5414(9) Uiso 0.023800 D
